data_7225415
loop_
_publ_author_name
'Yang, Bo'
'Gao, Zhong-Zheng'
'Lu, Ji-Hong'
'Zhu, Qian-Jiang'
'Xue, Sai-Feng'
'Tao, Zhu'
'Prior, Timothy J.'
'Redshaw, Carl'
'Wei, Gang'
'Xiao, Xin'

_publ_section_title
;
 Interaction of a symmetrical
 \a,\a&#x2032;,\d,\d&#x2032;-tetramethyl-cucurbit[6]uril with Ln3+:
 potential applications for isolation of lanthanides
;
_journal_issue 26
_journal_name_full CrystEngComm
_journal_page_first 5028
_journal_paper_doi 10.1039/C6CE00134C
_journal_volume 18
_journal_year 2016
_chemical_formula_sum 'C120 H132 Ce2 N76 O64'
_chemical_formula_weight 3943.25
_chemical_name_common 2'
_space_group_crystal_system monoclinic
_space_group_IT_number 14
_space_group_name_Hall '-P 2yn'
_space_group_name_H-M_alt 'P 1 21/n 1'
_symmetry_space_group_name_Hall '-P 2yn'
_symmetry_space_group_name_H-M 'P 1 21/n 1'
_atom_sites_solution_hydrogens geom
_audit_creation_method SHELXL-2014/7
_audit_update_record
;
2016-05-31 deposited with the CCDC.
2016-06-02 downloaded from the CCDC.
;
_cell_angle_alpha 90
_cell_angle_beta 93.376(3)
_cell_angle_gamma 90
_cell_formula_units_Z 2
_cell_length_a 15.375(4)
_cell_length_b 17.143(4)
_cell_length_c 35.259(9)
_cell_measurement_reflns_used 5294
_cell_measurement_temperature 223(2)
_cell_measurement_theta_max 19.46
_cell_measurement_theta_min 2.31
_cell_volume 9277(4)
_computing_cell_refinement 'Bruker SMART'
_computing_data_collection 'Bruker SMART'
_computing_data_reduction 'Bruker SAINT'
_computing_molecular_graphics 'Bruker SHELXTL'
_computing_publication_material 'Bruker SHELXTL'
_computing_structure_refinement 'SHELXL-2014/7 (Sheldrick, 2014)'
_computing_structure_solution 'Bruker SHELXTL'
_diffrn_ambient_temperature 223(2)
_diffrn_measured_fraction_theta_full 0.981
_diffrn_measured_fraction_theta_max 0.981
_diffrn_measurement_device_type 'CCD area detector'
_diffrn_measurement_method 'phi and omega scans'
_diffrn_radiation_type MoK\a
_diffrn_radiation_wavelength 0.71073
_diffrn_reflns_av_R_equivalents 0.0816
_diffrn_reflns_av_unetI/netI 0.1018
_diffrn_reflns_Laue_measured_fraction_full 0.981
_diffrn_reflns_Laue_measured_fraction_max 0.981
_diffrn_reflns_limit_h_max 18
_diffrn_reflns_limit_h_min -18
_diffrn_reflns_limit_k_max 20
_diffrn_reflns_limit_k_min -20
_diffrn_reflns_limit_l_max 42
_diffrn_reflns_limit_l_min -42
_diffrn_reflns_number 48454
_diffrn_reflns_point_group_measured_fraction_full 0.981
_diffrn_reflns_point_group_measured_fraction_max 0.981
_diffrn_reflns_theta_full 25.242
_diffrn_reflns_theta_max 25.248
_diffrn_reflns_theta_min 1.157
_exptl_absorpt_coefficient_mu 0.587
_exptl_absorpt_correction_T_max 0.872
_exptl_absorpt_correction_T_min 0.823
_exptl_absorpt_correction_type multi-scan
_exptl_absorpt_process_details sadabs
_exptl_crystal_colour colorless
_exptl_crystal_density_diffrn 1.412
_exptl_crystal_description block
_exptl_crystal_F_000 4024
_exptl_crystal_size_max 0.270
_exptl_crystal_size_mid 0.230
_exptl_crystal_size_min 0.190
_platon_squeeze_details ' '
_refine_diff_density_max 0.898
_refine_diff_density_min -0.838
_refine_diff_density_rms 0.092
_refine_ls_extinction_method none
_refine_ls_goodness_of_fit_ref 0.929
_refine_ls_hydrogen_treatment constr
_refine_ls_matrix_type full
_refine_ls_number_parameters 1180
_refine_ls_number_reflns 16483
_refine_ls_number_restraints 27
_refine_ls_restrained_S_all 0.933
_refine_ls_R_factor_all 0.0939
_refine_ls_R_factor_gt 0.0570
_refine_ls_shift/su_max 0.007
_refine_ls_shift/su_mean 0.000
_refine_ls_structure_factor_coef Fsqd
_refine_ls_weighting_details 'w=1/[\s^2^(Fo^2^)+(0.0736P)^2^] where P=(Fo^2^+2Fc^2^)/3'
_refine_ls_weighting_scheme calc
_refine_ls_wR_factor_gt 0.1329
_refine_ls_wR_factor_ref 0.1473
_reflns_Friedel_coverage 0.000
_reflns_number_gt 9955
_reflns_number_total 16483
_reflns_threshold_expression 'I > 2\s(I)'
_cod_data_source_file c6ce00134c2.cif
_cod_data_source_block 2p
_cod_depositor_comments 'Adding full bibliography for 7225407--7225427.cif.'
_cod_database_code 7225415
_shelx_shelxl_version_number 2014/7
_shelx_space_group_comment
; 
The symmetry employed for this shelxl refinement is uniquely defined 
by the following loop, which should always be used as a source of 
symmetry information in preference to the above space-group names. 
They are only intended as comments. 
;
_shelx_estimated_absorpt_t_min 0.858
_shelx_estimated_absorpt_t_max 0.897

loop_
_space_group_symop_operation_xyz
'x, y, z'
'-x+1/2, y+1/2, -z+1/2'
'-x, -y, -z'
'x-1/2, -y-1/2, z-1/2'

loop_
_atom_site_label
_atom_site_type_symbol
_atom_site_fract_x
_atom_site_fract_y
_atom_site_fract_z
_atom_site_U_iso_or_equiv
_atom_site_adp_type
_atom_site_occupancy
_atom_site_site_symmetry_order
_atom_site_calc_flag
_atom_site_refinement_flags_posn
_atom_site_refinement_flags_adp
C1 C 0.5592(3) 0.2456(3) 0.71913(15) 0.0336(12) Uani 1 1 d . .
C2 C 0.4623(3) 0.1565(3) 0.74987(14) 0.0323(12) Uani 1 1 d . .
H2A H 0.4803 0.1208 0.7305 0.039 Uiso 1 1 calc R U
H2B H 0.4700 0.1303 0.7742 0.039 Uiso 1 1 calc R U
C3 C 0.3276(3) 0.1745(3) 0.70785(14) 0.0288(11) Uani 1 1 d . .
C4 C 0.1755(3) 0.1629(3) 0.68323(14) 0.0355(12) Uani 1 1 d . .
H4A H 0.2033 0.1367 0.6628 0.043 Uiso 1 1 calc R U
H4B H 0.1371 0.1257 0.6945 0.043 Uiso 1 1 calc R U
C5 C 0.1212(3) 0.2439(3) 0.62997(14) 0.0334(12) Uani 1 1 d . .
C6 C 0.0273(3) 0.3213(3) 0.58476(14) 0.0366(12) Uani 1 1 d . .
H6A H -0.0359 0.3211 0.5819 0.044 Uiso 1 1 calc R U
H6B H 0.0484 0.2844 0.5666 0.044 Uiso 1 1 calc R U
C7 C 0.1256(3) 0.4054(3) 0.55251(14) 0.0332(12) Uani 1 1 d . .
C8 C 0.2144(3) 0.5109(3) 0.52771(13) 0.0358(12) Uani 1 1 d . .
H8A H 0.2330 0.4715 0.5101 0.043 Uiso 1 1 calc R U
H8B H 0.1999 0.5576 0.5131 0.043 Uiso 1 1 calc R U
C9 C 0.3528(3) 0.4770(3) 0.56313(13) 0.0328(12) Uani 1 1 d . .
C10 C 0.5042(3) 0.4822(3) 0.59016(13) 0.0350(12) Uani 1 1 d . .
H10A H 0.5062 0.4326 0.5769 0.042 Uiso 1 1 calc R U
H10B H 0.5448 0.5173 0.5789 0.042 Uiso 1 1 calc R U
C11 C 0.5591(3) 0.4008(3) 0.64299(14) 0.0297(11) Uani 1 1 d . .
C12 C 0.6539(3) 0.3484(3) 0.69638(14) 0.0315(12) Uani 1 1 d . .
H12A H 0.7077 0.3706 0.7073 0.038 Uiso 1 1 calc R U
H12B H 0.6692 0.3094 0.6780 0.038 Uiso 1 1 calc R U
C13 C 0.5412(3) 0.2763(3) 0.78299(13) 0.0333(12) Uani 1 1 d . .
C14 C 0.5860(4) 0.2283(3) 0.81453(15) 0.0475(15) Uani 1 1 d . .
H14A H 0.6335 0.1999 0.8047 0.071 Uiso 1 1 calc R U
H14B H 0.6077 0.2623 0.8345 0.071 Uiso 1 1 calc R U
H14C H 0.5450 0.1923 0.8243 0.071 Uiso 1 1 calc R U
C15 C 0.3129(3) 0.1902(3) 0.77256(13) 0.0287(11) Uani 1 1 d . .
H15 H 0.3173 0.1501 0.7924 0.034 Uiso 1 1 calc R U
C16 C 0.2223(3) 0.1914(3) 0.75199(13) 0.0286(11) Uani 1 1 d . .
H16 H 0.1859 0.1479 0.7597 0.034 Uiso 1 1 calc R U
C17 C 0.0515(3) 0.2602(3) 0.68667(13) 0.0316(12) Uani 1 1 d . .
H17 H 0.0110 0.2204 0.6949 0.038 Uiso 1 1 calc R U
C18 C 0.0092(3) 0.3134(3) 0.65595(13) 0.0314(12) Uani 1 1 d . .
H18 H -0.0535 0.3035 0.6523 0.038 Uiso 1 1 calc R U
C19 C 0.0158(3) 0.4724(3) 0.58389(13) 0.0307(11) Uani 1 1 d . .
C20 C -0.0800(3) 0.4719(3) 0.56949(16) 0.0504(15) Uani 1 1 d . .
H20A H -0.0844 0.4571 0.5432 0.076 Uiso 1 1 calc R U
H20B H -0.1116 0.4353 0.5840 0.076 Uiso 1 1 calc R U
H20C H -0.1042 0.5231 0.5722 0.076 Uiso 1 1 calc R U
C21 C 0.0750(3) 0.5332(3) 0.56372(13) 0.0342(12) Uani 1 1 d . .
C22 C 0.0277(4) 0.5890(3) 0.53504(15) 0.0466(14) Uani 1 1 d . .
H22A H -0.0123 0.6210 0.5480 0.070 Uiso 1 1 calc R U
H22B H 0.0696 0.6216 0.5236 0.070 Uiso 1 1 calc R U
H22C H -0.0037 0.5592 0.5157 0.070 Uiso 1 1 calc R U
C23 C 0.3083(3) 0.6068(3) 0.56661(14) 0.0319(12) Uani 1 1 d . .
H23 H 0.3073 0.6431 0.5451 0.038 Uiso 1 1 calc R U
C24 C 0.4010(3) 0.5982(3) 0.58579(13) 0.0317(12) Uani 1 1 d . .
H24 H 0.4441 0.6267 0.5718 0.038 Uiso 1 1 calc R U
C25 C 0.5674(3) 0.5340(3) 0.65339(13) 0.0308(11) Uani 1 1 d . .
H25 H 0.6110 0.5638 0.6403 0.037 Uiso 1 1 calc R U
C26 C 0.6087(3) 0.4902(3) 0.68819(14) 0.0314(12) Uani 1 1 d . .
H26 H 0.6690 0.5068 0.6941 0.038 Uiso 1 1 calc R U
C27 C 0.5993(3) 0.3404(3) 0.76485(14) 0.0321(12) Uani 1 1 d . .
C28 C 0.6879(3) 0.3541(3) 0.78482(16) 0.0498(15) Uani 1 1 d . .
H28A H 0.7220 0.3073 0.7839 0.075 Uiso 1 1 calc R U
H28B H 0.7170 0.3956 0.7724 0.075 Uiso 1 1 calc R U
H28C H 0.6808 0.3680 0.8108 0.075 Uiso 1 1 calc R U
C29 C 0.4700(3) 0.3974(3) 0.78452(13) 0.0341(12) Uani 1 1 d . .
C30 C 0.3944(3) 0.2896(3) 0.81448(13) 0.0358(12) Uani 1 1 d . .
H30A H 0.4133 0.2442 0.8292 0.043 Uiso 1 1 calc R U
H30B H 0.3743 0.3283 0.8320 0.043 Uiso 1 1 calc R U
C31 C 0.2448(3) 0.3072(3) 0.78627(13) 0.0307(12) Uani 1 1 d . .
C32 C 0.0973(3) 0.2883(3) 0.75582(13) 0.0347(12) Uani 1 1 d . .
H32A H 0.0840 0.3301 0.7731 0.042 Uiso 1 1 calc R U
H32B H 0.0606 0.2441 0.7612 0.042 Uiso 1 1 calc R U
C33 C 0.0600(3) 0.3900(3) 0.70771(14) 0.0314(12) Uani 1 1 d . .
C34 C -0.0169(3) 0.4604(3) 0.65473(13) 0.0337(12) Uani 1 1 d . .
H34A H -0.0759 0.4463 0.6461 0.040 Uiso 1 1 calc R U
H34B H -0.0206 0.4992 0.6746 0.040 Uiso 1 1 calc R U
C35 C 0.0811(3) 0.5583(3) 0.62972(15) 0.0346(12) Uani 1 1 d . .
C36 C 0.1656(3) 0.6485(3) 0.59321(14) 0.0351(12) Uani 1 1 d . .
H36A H 0.1512 0.6727 0.5688 0.042 Uiso 1 1 calc R U
H36B H 0.1494 0.6845 0.6128 0.042 Uiso 1 1 calc R U
C37 C 0.3087(3) 0.6537(3) 0.62944(15) 0.0322(12) Uani 1 1 d . .
C38 C 0.4644(3) 0.6499(3) 0.64958(14) 0.0343(12) Uani 1 1 d . .
H38A H 0.5087 0.6764 0.6359 0.041 Uiso 1 1 calc R U
H38B H 0.4440 0.6861 0.6682 0.041 Uiso 1 1 calc R U
C39 C 0.4982(3) 0.5711(3) 0.70716(14) 0.0306(11) Uani 1 1 d . .
C40 C 0.5700(3) 0.4891(3) 0.75665(14) 0.0354(12) Uani 1 1 d . .
H40A H 0.5401 0.5250 0.7727 0.042 Uiso 1 1 calc R U
H40B H 0.6320 0.4942 0.7630 0.042 Uiso 1 1 calc R U
C41 C 0.4929(3) 0.0005(3) 0.62557(13) 0.0332(12) Uani 1 1 d . .
C42 C 0.3372(3) 0.0063(3) 0.63675(13) 0.0339(12) Uani 1 1 d . .
H42A H 0.3054 -0.0251 0.6542 0.041 Uiso 1 1 calc R U
H42B H 0.3551 0.0539 0.6499 0.041 Uiso 1 1 calc R U
C43 C 0.2954(3) 0.0887(3) 0.58268(13) 0.0300(11) Uani 1 1 d . .
C44 C 0.2307(3) 0.1553(3) 0.52666(14) 0.0388(13) Uani 1 1 d . .
H44A H 0.2576 0.1999 0.5396 0.047 Uiso 1 1 calc R U
H44B H 0.1692 0.1667 0.5221 0.047 Uiso 1 1 calc R U
C45 C 0.3382(3) 0.1893(3) 0.47983(15) 0.0361(13) Uani 1 1 d . .
C46 C 0.4043(3) 0.2245(3) 0.42041(16) 0.0441(14) Uani 1 1 d . .
H46A H 0.4240 0.2683 0.4361 0.053 Uiso 1 1 calc R U
H46B H 0.3715 0.2454 0.3984 0.053 Uiso 1 1 calc R U
C47 C 0.5617(4) 0.1982(3) 0.42350(16) 0.0420(14) Uani 1 1 d . .
C48 C 0.4217(3) -0.1191(3) 0.62945(15) 0.0382(13) Uani 1 1 d . .
H48 H 0.4029 -0.1390 0.6537 0.046 Uiso 1 1 calc R U
C49 C 0.2135(3) -0.0251(3) 0.58723(15) 0.0370(13) Uani 1 1 d . .
C50 C 0.1457(4) -0.0466(4) 0.61552(17) 0.0593(17) Uani 1 1 d . .
H50A H 0.1027 -0.0804 0.6034 0.089 Uiso 1 1 calc R U
H50B H 0.1738 -0.0728 0.6369 0.089 Uiso 1 1 calc R U
H50C H 0.1180 0.0000 0.6240 0.089 Uiso 1 1 calc R U
C51 C 0.1788(3) 0.0227(3) 0.55125(14) 0.0354(12) Uani 1 1 d . .
C52 C 0.0854(3) 0.0511(3) 0.55248(16) 0.0514(16) Uani 1 1 d . .
H52A H 0.0811 0.0867 0.5733 0.077 Uiso 1 1 calc R U
H52B H 0.0685 0.0772 0.5291 0.077 Uiso 1 1 calc R U
H52C H 0.0476 0.0074 0.5558 0.077 Uiso 1 1 calc R U
C53 C 0.2241(3) 0.1074(3) 0.45783(14) 0.0363(12) Uani 1 1 d . .
H53 H 0.1648 0.1279 0.4535 0.044 Uiso 1 1 calc R U
C54 C 0.2807(3) 0.1275(3) 0.42443(14) 0.0336(12) Uani 1 1 d . .
H54 H 0.2469 0.1541 0.4038 0.040 Uiso 1 1 calc R U
C55 C 0.4793(3) 0.1343(3) 0.37476(14) 0.0348(12) Uani 1 1 d . .
H55 H 0.4523 0.1601 0.3523 0.042 Uiso 1 1 calc R U
C56 C 0.2876(4) -0.1625(3) 0.58986(18) 0.0527(16) Uani 1 1 d . .
H56A H 0.2595 -0.1674 0.6137 0.063 Uiso 1 1 calc R U
H56B H 0.2729 -0.2084 0.5747 0.063 Uiso 1 1 calc R U
C57 C 0.2322(4) -0.0967(3) 0.53143(18) 0.0450(14) Uani 1 1 d . .
C58 C 0.1630(3) -0.0198(3) 0.48074(15) 0.0448(14) Uani 1 1 d . .
H58A H 0.1075 0.0073 0.4793 0.054 Uiso 1 1 calc R U
H58B H 0.1537 -0.0705 0.4689 0.054 Uiso 1 1 calc R U
C59 C 0.2740(3) -0.0074(3) 0.43142(16) 0.0447(14) Uani 1 1 d . .
C60 C 0.3530(3) 0.0406(3) 0.37732(14) 0.0395(13) Uani 1 1 d . .
H60A H 0.3442 -0.0132 0.3694 0.047 Uiso 1 1 calc R U
H60B H 0.3249 0.0736 0.3579 0.047 Uiso 1 1 calc R U
N1 N 0.5183(3) 0.2254(2) 0.75027(11) 0.0325(10) Uani 1 1 d . .
N2 N 0.3709(2) 0.1744(2) 0.74255(10) 0.0302(9) Uani 1 1 d . .
N3 N 0.2420(2) 0.1866(2) 0.71181(11) 0.0307(9) Uani 1 1 d . .
N4 N 0.1242(2) 0.2261(2) 0.66755(11) 0.0318(10) Uani 1 1 d . .
N5 N 0.0533(3) 0.2946(2) 0.62260(11) 0.0330(10) Uani 1 1 d . .
N6 N 0.0580(3) 0.3987(2) 0.57517(11) 0.0349(10) Uani 1 1 d . .
N7 N 0.1367(3) 0.4834(2) 0.54479(11) 0.0366(10) Uani 1 1 d . .
N8 N 0.2865(3) 0.5284(2) 0.55463(11) 0.0327(10) Uani 1 1 d . .
N9 N 0.4166(2) 0.5143(2) 0.58484(11) 0.0315(10) Uani 1 1 d . .
N10 N 0.5313(2) 0.4704(2) 0.62970(11) 0.0295(9) Uani 1 1 d . .
N11 N 0.6041(2) 0.4094(2) 0.67679(12) 0.0337(10) Uani 1 1 d . .
N12 N 0.6088(3) 0.3103(2) 0.72625(11) 0.0333(10) Uani 1 1 d . .
N13 N 0.4683(3) 0.3211(2) 0.79551(11) 0.0336(10) Uani 1 1 d . .
N14 N 0.3226(3) 0.2677(2) 0.78827(11) 0.0318(10) Uani 1 1 d . .
N15 N 0.1876(3) 0.2661(2) 0.76263(11) 0.0321(10) Uani 1 1 d . .
N16 N 0.0771(2) 0.3139(2) 0.71697(11) 0.0321(10) Uani 1 1 d . .
N17 N 0.0266(3) 0.3919(2) 0.67061(11) 0.0330(10) Uani 1 1 d . .
N18 N 0.0262(3) 0.4944(2) 0.62342(11) 0.0316(10) Uani 1 1 d . .
N19 N 0.1147(2) 0.5777(2) 0.59600(11) 0.0332(10) Uani 1 1 d . .
N20 N 0.2581(3) 0.6358(2) 0.59709(11) 0.0337(10) Uani 1 1 d . .
N21 N 0.3926(2) 0.6313(2) 0.62311(11) 0.0325(10) Uani 1 1 d . .
N22 N 0.5038(2) 0.5846(2) 0.66922(11) 0.0323(10) Uani 1 1 d . .
N23 N 0.5529(3) 0.5115(2) 0.71783(11) 0.0322(10) Uani 1 1 d . .
N24 N 0.5432(2) 0.4098(2) 0.76517(11) 0.0307(9) Uani 1 1 d . .
N25 N 0.4142(3) -0.0360(2) 0.62729(11) 0.0343(10) Uani 1 1 d . .
N26 N 0.2796(2) 0.0264(2) 0.60493(11) 0.0311(10) Uani 1 1 d . .
N27 N 0.2401(2) 0.0882(2) 0.55093(11) 0.0298(9) Uani 1 1 d . .
N28 N 0.2697(3) 0.1450(2) 0.49025(11) 0.0359(10) Uani 1 1 d . .
N29 N 0.3468(3) 0.1772(2) 0.44172(12) 0.0378(10) Uani 1 1 d . .
N30 N 0.4799(3) 0.1839(2) 0.40772(12) 0.0364(10) Uani 1 1 d . .
N31 N 0.3798(3) -0.1603(2) 0.59763(13) 0.0414(11) Uani 1 1 d . .
N32 N 0.2529(3) -0.0931(2) 0.56964(14) 0.0451(12) Uani 1 1 d . .
N33 N 0.1901(3) -0.0315(2) 0.52033(12) 0.0384(10) Uani 1 1 d . .
N34 N 0.2245(3) 0.0243(2) 0.45872(12) 0.0414(11) Uani 1 1 d . .
N35 N 0.3107(3) 0.0526(2) 0.41290(12) 0.0380(10) Uani 1 1 d . .
N36 N 0.4450(3) 0.0569(2) 0.37942(11) 0.0365(10) Uani 1 1 d . .
N38 N 0.6475(6) 0.7179(6) 0.6930(3) 0.144(4) Uani 1 1 d D U
O1 O 0.5550(2) 0.21019(19) 0.68816(9) 0.0341(8) Uani 1 1 d . .
O2 O 0.3619(2) 0.16352(18) 0.67711(9) 0.0341(8) Uani 1 1 d . .
O1W O 0.3360(2) 0.2971(2) 0.60639(11) 0.0489(10) Uani 1 1 d . .
O3 O 0.1707(2) 0.2187(2) 0.60690(10) 0.0419(9) Uani 1 1 d . .
O2W O 0.4093(2) 0.3276(2) 0.68101(11) 0.0574(11) Uani 1 1 d . .
O4 O 0.1669(2) 0.3526(2) 0.53954(10) 0.0449(9) Uani 1 1 d . .
O3W O 0.6271(2) 0.1894(2) 0.61553(10) 0.0453(9) Uani 1 1 d . .
O5 O 0.3559(2) 0.40830(19) 0.55303(10) 0.0445(9) Uani 1 1 d . .
O4W O 0.4880(2) 0.2321(3) 0.56161(10) 0.0595(12) Uani 1 1 d . .
O6 O 0.5464(2) 0.33738(18) 0.62631(9) 0.0344(8) Uani 1 1 d . .
O7 O 0.4161(2) 0.4468(2) 0.79132(10) 0.0444(9) Uani 1 1 d . .
O8 O 0.2285(2) 0.36806(19) 0.80269(9) 0.0383(9) Uani 1 1 d . .
O9 O 0.0731(2) 0.44665(19) 0.72804(9) 0.0391(9) Uani 1 1 d . .
O10 O 0.0936(2) 0.5917(2) 0.65981(9) 0.0444(9) Uani 1 1 d . .
O11 O 0.2846(2) 0.6865(2) 0.65733(10) 0.0423(9) Uani 1 1 d . .
O12 O 0.4511(2) 0.6074(2) 0.72834(9) 0.0392(9) Uani 1 1 d . .
O13 O 0.5078(2) 0.07051(19) 0.62772(9) 0.0361(8) Uani 1 1 d . .
O14 O 0.3523(2) 0.13790(18) 0.59006(9) 0.0339(8) Uani 1 1 d . .
O15 O 0.3823(2) 0.2327(2) 0.50028(10) 0.0474(10) Uani 1 1 d . .
O16 O 0.5802(2) 0.2404(2) 0.45114(11) 0.0481(10) Uani 1 1 d . .
O17 O 0.2518(3) -0.1513(2) 0.51105(13) 0.0674(12) Uani 1 1 d . .
O18 O 0.2816(2) -0.0775(2) 0.42491(11) 0.0549(11) Uani 1 1 d . .
O22 O 0.6732(4) 0.7037(3) 0.66089(17) 0.0936(17) Uani 1 1 d D U
O23 O 0.6008(5) 0.7678(6) 0.7103(4) 0.260(7) Uani 1 1 d D U
O24 O 0.6819(5) 0.6651(5) 0.7188(2) 0.161(3) Uani 1 1 d D U
Ce1 Ce 0.46447(2) 0.21279(2) 0.62902(2) 0.03111(10) Uani 1 1 d . .
O5W O 0.7048(3) 0.0785(3) 0.84968(15) 0.0976(17) Uani 1 1 d . .
O6W O 0.2470(3) 0.0051(3) 0.75017(17) 0.1024(18) Uani 1 1 d . .
O8W O 0.2240(4) 0.3331(4) 0.46682(16) 0.140(3) Uani 1 1 d . .
O9W O 0.3630(4) 0.7576(5) 0.47287(17) 0.147(3) Uani 1 1 d . .
O19 O 0.4170(5) 0.2886(4) 0.9546(3) 0.170(3) Uani 1 1 d . .
N37 N 0.4688(7) 0.3178(7) 0.9828(3) 0.140(3) Uani 1 1 d . .
O20 O 0.4560(7) 0.2981(6) 1.0177(2) 0.202(4) Uani 1 1 d . .
O21 O 0.5153(5) 0.3631(7) 0.9665(3) 0.217(5) Uani 1 1 d . .

loop_
_atom_site_aniso_label
_atom_site_aniso_U_11
_atom_site_aniso_U_22
_atom_site_aniso_U_33
_atom_site_aniso_U_23
_atom_site_aniso_U_13
_atom_site_aniso_U_12
C1 0.036(3) 0.031(3) 0.034(3) 0.001(3) 0.002(2) 0.012(2)
C2 0.033(3) 0.032(3) 0.032(3) 0.002(2) 0.002(2) 0.005(2)
C3 0.037(3) 0.025(3) 0.025(3) -0.001(2) 0.006(2) 0.003(2)
C4 0.042(3) 0.035(3) 0.030(3) -0.009(2) 0.004(2) 0.002(2)
C5 0.039(3) 0.030(3) 0.030(3) -0.009(2) 0.000(3) -0.002(2)
C6 0.037(3) 0.033(3) 0.039(3) -0.011(2) -0.001(2) -0.005(2)
C7 0.037(3) 0.037(3) 0.025(3) -0.001(2) -0.004(2) -0.004(3)
C8 0.042(3) 0.043(3) 0.023(3) -0.010(2) 0.008(2) -0.003(2)
C9 0.042(3) 0.030(3) 0.027(3) -0.003(2) 0.011(2) -0.005(3)
C10 0.039(3) 0.035(3) 0.032(3) -0.001(2) 0.008(2) 0.005(2)
C11 0.027(3) 0.036(3) 0.028(3) -0.006(2) 0.010(2) 0.001(2)
C12 0.025(3) 0.034(3) 0.036(3) 0.003(2) 0.012(2) 0.008(2)
C13 0.039(3) 0.036(3) 0.025(3) -0.002(2) -0.001(2) 0.008(2)
C14 0.054(4) 0.045(4) 0.042(3) 0.005(3) -0.008(3) 0.005(3)
C15 0.030(3) 0.032(3) 0.026(3) 0.004(2) 0.009(2) -0.001(2)
C16 0.036(3) 0.021(3) 0.030(3) 0.001(2) 0.010(2) 0.003(2)
C17 0.029(3) 0.035(3) 0.031(3) 0.001(2) 0.006(2) 0.000(2)
C18 0.022(3) 0.039(3) 0.033(3) 0.000(2) 0.002(2) -0.007(2)
C19 0.035(3) 0.032(3) 0.025(3) -0.003(2) 0.002(2) 0.000(2)
C20 0.038(3) 0.064(4) 0.048(4) -0.010(3) 0.001(3) 0.002(3)
C21 0.041(3) 0.038(3) 0.022(3) -0.003(2) -0.003(2) -0.005(2)
C22 0.054(4) 0.048(4) 0.038(3) -0.002(3) -0.002(3) 0.012(3)
C23 0.041(3) 0.026(3) 0.029(3) 0.005(2) 0.005(2) 0.002(2)
C24 0.040(3) 0.027(3) 0.029(3) 0.002(2) 0.008(2) -0.004(2)
C25 0.033(3) 0.033(3) 0.027(3) 0.000(2) 0.003(2) -0.005(2)
C26 0.029(3) 0.027(3) 0.039(3) -0.003(2) 0.006(2) -0.002(2)
C27 0.026(3) 0.037(3) 0.034(3) 0.005(2) 0.000(2) 0.006(2)
C28 0.042(3) 0.058(4) 0.049(4) 0.002(3) -0.007(3) 0.006(3)
C29 0.045(3) 0.033(3) 0.024(3) -0.004(2) 0.001(2) -0.001(3)
C30 0.041(3) 0.041(3) 0.025(3) -0.004(2) 0.006(2) 0.004(3)
C31 0.041(3) 0.032(3) 0.021(3) 0.004(2) 0.012(2) -0.001(2)
C32 0.034(3) 0.042(3) 0.029(3) 0.004(2) 0.011(2) 0.005(2)
C33 0.028(3) 0.038(3) 0.029(3) 0.003(2) 0.008(2) -0.002(2)
C34 0.037(3) 0.036(3) 0.029(3) -0.002(2) 0.006(2) 0.006(2)
C35 0.033(3) 0.035(3) 0.036(3) -0.002(3) -0.002(2) 0.003(2)
C36 0.039(3) 0.031(3) 0.035(3) -0.004(2) 0.001(2) 0.004(2)
C37 0.039(3) 0.025(3) 0.033(3) 0.004(2) 0.002(3) -0.002(2)
C38 0.046(3) 0.025(3) 0.032(3) -0.006(2) 0.000(2) -0.001(2)
C39 0.031(3) 0.026(3) 0.035(3) -0.002(2) 0.004(2) -0.004(2)
C40 0.035(3) 0.036(3) 0.035(3) -0.005(2) 0.001(2) 0.003(2)
C41 0.040(3) 0.039(3) 0.021(3) 0.000(2) 0.007(2) 0.002(3)
C42 0.043(3) 0.035(3) 0.026(3) 0.003(2) 0.016(2) 0.004(2)
C43 0.034(3) 0.031(3) 0.026(3) 0.000(2) 0.011(2) 0.000(2)
C44 0.047(3) 0.040(3) 0.029(3) -0.001(2) 0.002(3) -0.002(3)
C45 0.040(3) 0.031(3) 0.038(3) 0.008(3) 0.009(3) 0.004(2)
C46 0.048(3) 0.035(3) 0.050(3) 0.005(3) 0.011(3) 0.009(3)
C47 0.061(4) 0.025(3) 0.042(3) 0.014(3) 0.015(3) -0.003(3)
C48 0.056(3) 0.022(3) 0.038(3) 0.007(2) 0.018(3) 0.005(2)
C49 0.036(3) 0.030(3) 0.047(3) -0.003(3) 0.014(3) -0.004(2)
C50 0.048(4) 0.062(4) 0.070(4) 0.015(3) 0.023(3) -0.005(3)
C51 0.031(3) 0.039(3) 0.037(3) -0.005(2) 0.010(2) -0.008(2)
C52 0.031(3) 0.072(4) 0.052(4) -0.007(3) 0.007(3) 0.001(3)
C53 0.031(3) 0.045(3) 0.034(3) -0.003(3) 0.005(2) 0.007(2)
C54 0.032(3) 0.041(3) 0.027(3) -0.003(2) 0.004(2) 0.010(2)
C55 0.045(3) 0.029(3) 0.031(3) 0.007(2) 0.012(2) 0.005(2)
C56 0.053(4) 0.033(3) 0.073(4) 0.005(3) 0.009(3) -0.007(3)
C57 0.043(3) 0.032(3) 0.061(4) -0.011(3) 0.010(3) -0.010(3)
C58 0.044(3) 0.044(3) 0.048(4) -0.018(3) 0.012(3) -0.011(3)
C59 0.038(3) 0.050(4) 0.047(4) -0.010(3) 0.010(3) -0.002(3)
C60 0.044(3) 0.046(3) 0.030(3) -0.002(3) 0.011(3) 0.000(3)
N1 0.035(2) 0.035(2) 0.027(2) -0.0045(19) 0.0026(19) 0.0005(19)
N2 0.033(2) 0.035(2) 0.023(2) 0.0014(18) 0.0086(19) 0.0060(19)
N3 0.029(2) 0.035(2) 0.028(2) -0.0068(19) 0.0074(19) 0.0032(18)
N4 0.031(2) 0.040(3) 0.026(2) -0.0035(19) 0.0067(18) 0.0060(19)
N5 0.037(2) 0.038(2) 0.024(2) -0.0035(19) 0.0004(19) 0.004(2)
N6 0.038(2) 0.035(2) 0.032(2) -0.004(2) 0.002(2) -0.005(2)
N7 0.038(3) 0.037(3) 0.036(3) -0.003(2) 0.009(2) -0.005(2)
N8 0.040(3) 0.026(2) 0.031(2) -0.0077(18) -0.004(2) -0.0019(19)
N9 0.033(2) 0.028(2) 0.033(2) -0.0068(19) 0.0001(19) 0.0013(18)
N10 0.034(2) 0.023(2) 0.031(2) -0.0040(18) -0.0027(19) 0.0024(18)
N11 0.032(2) 0.031(2) 0.039(3) -0.003(2) 0.002(2) 0.0023(19)
N12 0.037(2) 0.038(2) 0.026(2) 0.0002(19) 0.0042(19) 0.002(2)
N13 0.035(2) 0.034(2) 0.033(2) -0.003(2) 0.006(2) 0.0000(19)
N14 0.035(2) 0.031(2) 0.030(2) -0.0017(18) 0.0063(19) 0.0028(19)
N15 0.036(2) 0.036(2) 0.025(2) -0.0034(19) 0.0036(19) 0.0112(19)
N16 0.037(2) 0.031(2) 0.029(2) -0.0022(19) 0.0023(19) 0.0064(19)
N17 0.039(2) 0.034(2) 0.025(2) 0.0024(19) 0.0016(19) -0.0025(19)
N18 0.041(2) 0.031(2) 0.023(2) -0.0027(18) 0.0025(19) -0.0042(19)
N19 0.033(2) 0.038(2) 0.028(2) -0.0064(19) -0.0005(19) -0.0062(19)
N20 0.033(2) 0.040(3) 0.029(2) -0.007(2) 0.007(2) -0.0013(19)
N21 0.031(2) 0.037(2) 0.029(2) -0.0083(19) -0.0002(19) 0.0016(19)
N22 0.039(2) 0.027(2) 0.031(2) -0.0002(19) 0.009(2) 0.0048(19)
N23 0.040(2) 0.031(2) 0.026(2) 0.0045(19) 0.0073(19) 0.0081(19)
N24 0.033(2) 0.029(2) 0.030(2) 0.0005(18) 0.0036(19) 0.0028(18)
N25 0.038(3) 0.028(2) 0.038(3) -0.0034(19) 0.010(2) 0.005(2)
N26 0.034(2) 0.031(2) 0.029(2) 0.0040(19) 0.0062(19) -0.0052(19)
N27 0.032(2) 0.029(2) 0.029(2) 0.0031(18) 0.0064(19) -0.0017(18)
N28 0.044(3) 0.035(2) 0.029(2) -0.003(2) 0.001(2) 0.001(2)
N29 0.044(3) 0.037(2) 0.033(3) 0.002(2) 0.012(2) 0.001(2)
N30 0.040(3) 0.032(2) 0.039(3) -0.003(2) 0.010(2) 0.004(2)
N31 0.040(3) 0.030(2) 0.055(3) -0.002(2) 0.015(2) -0.002(2)
N32 0.042(3) 0.032(3) 0.061(3) -0.003(2) 0.003(2) -0.005(2)
N33 0.038(3) 0.038(3) 0.040(3) -0.009(2) 0.011(2) -0.006(2)
N34 0.045(3) 0.039(3) 0.043(3) -0.006(2) 0.019(2) -0.005(2)
N35 0.041(3) 0.041(3) 0.034(3) -0.006(2) 0.012(2) 0.005(2)
N36 0.040(3) 0.033(2) 0.038(3) 0.002(2) 0.013(2) 0.004(2)
N38 0.150(8) 0.182(10) 0.093(6) 0.040(7) -0.052(6) -0.116(7)
O1 0.040(2) 0.036(2) 0.0269(19) -0.0021(16) 0.0057(15) 0.0047(16)
O2 0.041(2) 0.035(2) 0.0270(19) -0.0052(15) 0.0100(16) 0.0018(16)
O1W 0.049(2) 0.037(2) 0.061(3) 0.0010(19) 0.0009(19) 0.0069(18)
O3 0.044(2) 0.048(2) 0.035(2) -0.0074(18) 0.0071(17) 0.0095(18)
O2W 0.056(3) 0.058(3) 0.059(3) 0.005(2) 0.013(2) 0.003(2)
O4 0.049(2) 0.038(2) 0.049(2) -0.0080(18) 0.0117(19) 0.0019(18)
O3W 0.036(2) 0.046(2) 0.055(2) -0.0091(18) 0.0157(18) 0.0030(17)
O5 0.054(2) 0.033(2) 0.047(2) -0.0102(18) -0.0014(18) 0.0036(18)
O4W 0.051(2) 0.099(3) 0.030(2) 0.000(2) 0.0118(18) -0.026(2)
O6 0.035(2) 0.0278(19) 0.041(2) -0.0019(16) 0.0053(16) 0.0015(15)
O7 0.047(2) 0.040(2) 0.048(2) -0.0040(18) 0.0144(19) 0.0138(18)
O8 0.047(2) 0.033(2) 0.036(2) -0.0102(17) 0.0121(17) 0.0032(16)
O9 0.054(2) 0.035(2) 0.028(2) -0.0054(17) 0.0048(17) -0.0013(17)
O10 0.065(3) 0.042(2) 0.026(2) -0.0106(17) 0.0034(18) -0.0070(19)
O11 0.045(2) 0.050(2) 0.033(2) -0.0141(18) 0.0039(17) -0.0010(17)
O12 0.041(2) 0.043(2) 0.035(2) -0.0033(17) 0.0100(17) 0.0062(17)
O13 0.041(2) 0.0240(19) 0.044(2) -0.0040(16) 0.0060(17) 0.0024(16)
O14 0.039(2) 0.0307(19) 0.032(2) -0.0011(16) 0.0055(16) -0.0017(16)
O15 0.055(2) 0.047(2) 0.040(2) -0.0022(18) 0.0046(19) -0.0155(19)
O16 0.062(3) 0.031(2) 0.052(3) -0.0066(19) 0.011(2) -0.0057(18)
O17 0.067(3) 0.050(3) 0.085(3) -0.030(2) 0.005(2) 0.000(2)
O18 0.067(3) 0.036(2) 0.065(3) -0.013(2) 0.031(2) -0.006(2)
O22 0.095(4) 0.102(4) 0.078(4) 0.019(3) -0.034(3) -0.011(3)
O23 0.090(6) 0.203(10) 0.49(2) -0.044(11) 0.069(8) 0.028(6)
O24 0.169(7) 0.157(7) 0.157(7) 0.037(6) 0.000(6) -0.009(6)
Ce1 0.03514(17) 0.02962(17) 0.02916(17) -0.00265(13) 0.00687(12) -0.00306(14)
O5W 0.082(4) 0.102(4) 0.110(4) 0.007(3) 0.013(3) 0.015(3)
O6W 0.087(4) 0.060(3) 0.158(5) -0.031(3) -0.016(3) 0.006(3)
O8W 0.170(6) 0.175(6) 0.076(4) 0.008(4) 0.024(4) 0.085(5)
O9W 0.113(5) 0.255(8) 0.079(4) -0.006(5) 0.034(4) 0.007(5)
O19 0.146(7) 0.133(6) 0.223(9) -0.059(6) -0.051(6) -0.006(5)
N37 0.124(8) 0.199(11) 0.097(7) -0.018(7) 0.008(7) 0.011(7)
O20 0.258(11) 0.238(10) 0.107(6) 0.043(6) -0.006(7) 0.095(8)
O21 0.107(6) 0.299(13) 0.251(11) 0.076(9) 0.068(7) -0.050(7)

loop_
_atom_type_symbol
_atom_type_description
_atom_type_scat_dispersion_real
_atom_type_scat_dispersion_imag
_atom_type_scat_source
C C 0.0033 0.0016 'International Tables Vol C Tables 4.2.6.8 and 6.1.1.4'
H H 0.0000 0.0000 'International Tables Vol C Tables 4.2.6.8 and 6.1.1.4'
N N 0.0061 0.0033 'International Tables Vol C Tables 4.2.6.8 and 6.1.1.4'
O O 0.0106 0.0060 'International Tables Vol C Tables 4.2.6.8 and 6.1.1.4'
Ce Ce -0.2486 2.6331 'International Tables Vol C Tables 4.2.6.8 and 6.1.1.4'

loop_
_geom_angle_atom_site_label_1
_geom_angle_atom_site_label_2
_geom_angle_atom_site_label_3
_geom_angle
_geom_angle_site_symmetry_1
_geom_angle_site_symmetry_3
O1 C1 N1 125.9(5) . .
O1 C1 N12 123.9(5) . .
N1 C1 N12 110.2(4) . .
N2 C2 N1 113.4(4) . .
O2 C3 N3 125.3(4) . .
O2 C3 N2 125.0(4) . .
N3 C3 N2 109.7(4) . .
N4 C4 N3 114.0(4) . .
O3 C5 N4 125.6(5) . .
O3 C5 N5 126.4(5) . .
N4 C5 N5 108.0(4) . .
N5 C6 N6 115.3(4) . .
O4 C7 N6 126.7(5) . .
O4 C7 N7 125.3(5) . .
N6 C7 N7 107.9(4) . .
N8 C8 N7 114.4(4) . .
O5 C9 N9 124.8(5) . .
O5 C9 N8 126.4(5) . .
N9 C9 N8 108.8(4) . .
N10 C10 N9 112.9(4) . .
O6 C11 N10 125.0(4) . .
O6 C11 N11 124.7(5) . .
N10 C11 N11 110.3(4) . .
N11 C12 N12 114.2(4) . .
N13 C13 N1 113.6(4) . .
N13 C13 C14 113.0(4) . .
N1 C13 C14 109.3(4) . .
N13 C13 C27 102.7(4) . .
N1 C13 C27 102.2(4) . .
C14 C13 C27 115.6(4) . .
N14 C15 N2 113.5(4) . .
N14 C15 C16 103.8(4) . .
N2 C15 C16 103.8(4) . .
N15 C16 N3 113.6(4) . .
N15 C16 C15 103.2(4) . .
N3 C16 C15 102.9(4) . .
N16 C17 N4 114.3(4) . .
N16 C17 C18 103.3(4) . .
N4 C17 C18 102.5(4) . .
N5 C18 N17 114.4(4) . .
N5 C18 C17 104.2(4) . .
N17 C18 C17 103.7(4) . .
N18 C19 N6 113.8(4) . .
N18 C19 C20 111.9(4) . .
N6 C19 C20 110.9(4) . .
N18 C19 C21 103.2(4) . .
N6 C19 C21 101.5(4) . .
C20 C19 C21 115.1(4) . .
N7 C21 N19 113.8(4) . .
N7 C21 C22 110.8(4) . .
N19 C21 C22 110.0(4) . .
N7 C21 C19 103.1(4) . .
N19 C21 C19 102.6(4) . .
C22 C21 C19 116.2(4) . .
N8 C23 N20 114.4(4) . .
N8 C23 C24 103.3(4) . .
N20 C23 C24 103.0(4) . .
N21 C24 N9 115.6(4) . .
N21 C24 C23 103.3(4) . .
N9 C24 C23 103.5(4) . .
N22 C25 N10 115.2(4) . .
N22 C25 C26 104.0(4) . .
N10 C25 C26 102.5(4) . .
N23 C26 N11 115.1(4) . .
N23 C26 C25 102.6(4) . .
N11 C26 C25 103.5(4) . .
N24 C27 N12 112.4(4) . .
N24 C27 C28 112.6(4) . .
N12 C27 C28 110.4(4) . .
N24 C27 C13 102.4(4) . .
N12 C27 C13 102.7(4) . .
C28 C27 C13 115.8(4) . .
O7 C29 N13 125.9(5) . .
O7 C29 N24 125.4(5) . .
N13 C29 N24 108.7(4) . .
N14 C30 N13 113.0(4) . .
O8 C31 N15 125.7(5) . .
O8 C31 N14 126.7(5) . .
N15 C31 N14 107.6(4) . .
N15 C32 N16 112.7(4) . .
O9 C33 N16 126.7(5) . .
O9 C33 N17 125.5(5) . .
N16 C33 N17 107.7(4) . .
N18 C34 N17 113.6(4) . .
O10 C35 N19 126.8(5) . .
O10 C35 N18 125.1(5) . .
N19 C35 N18 108.1(4) . .
N20 C36 N19 113.7(4) . .
O11 C37 N21 126.6(5) . .
O11 C37 N20 126.2(5) . .
N21 C37 N20 107.0(4) . .
N22 C38 N21 115.3(4) . .
O12 C39 N23 125.7(5) . .
O12 C39 N22 125.3(4) . .
N23 C39 N22 109.0(4) . .
N23 C40 N24 114.1(4) . .
O13 C41 N25 127.6(5) . .
O13 C41 N36 125.1(5) . 3_656
N25 C41 N36 107.4(4) . 3_656
N26 C42 N25 114.7(4) . .
O14 C43 N26 124.5(4) . .
O14 C43 N27 125.2(4) . .
N26 C43 N27 110.3(4) . .
N27 C44 N28 113.2(4) . .
O15 C45 N28 126.4(5) . .
O15 C45 N29 126.2(5) . .
N28 C45 N29 107.4(5) . .
N29 C46 N30 114.7(4) . .
O16 C47 N31 125.5(6) . 3_656
O16 C47 N30 126.3(5) . .
N31 C47 N30 108.2(5) 3_656 .
N25 C48 N31 114.5(4) . .
N25 C48 C55 103.7(4) . 3_656
N31 C48 C55 103.8(4) . 3_656
N26 C49 N32 111.5(4) . .
N26 C49 C50 110.6(4) . .
N32 C49 C50 113.4(4) . .
N26 C49 C51 103.0(4) . .
N32 C49 C51 101.6(4) . .
C50 C49 C51 116.0(4) . .
N33 C51 N27 112.3(4) . .
N33 C51 C52 112.4(4) . .
N27 C51 C52 111.3(4) . .
N33 C51 C49 102.8(4) . .
N27 C51 C49 102.5(4) . .
C52 C51 C49 114.8(4) . .
N34 C53 N28 115.1(4) . .
N34 C53 C54 103.8(4) . .
N28 C53 C54 103.5(4) . .
N35 C54 N29 114.9(4) . .
N35 C54 C53 102.8(4) . .
N29 C54 C53 103.0(4) . .
N30 C55 N36 115.9(4) . .
N30 C55 C48 102.4(4) . 3_656
N36 C55 C48 102.9(4) . 3_656
N31 C56 N32 113.6(4) . .
O17 C57 N33 126.6(6) . .
O17 C57 N32 124.0(6) . .
N33 C57 N32 109.3(5) . .
N33 C58 N34 115.1(4) . .
O18 C59 N35 127.2(5) . .
O18 C59 N34 125.4(5) . .
N35 C59 N34 107.4(5) . .
N36 C60 N35 114.5(4) . .
C1 N1 C2 120.4(4) . .
C1 N1 C13 112.6(4) . .
C2 N1 C13 126.9(4) . .
C3 N2 C2 125.5(4) . .
C3 N2 C15 111.6(4) . .
C2 N2 C15 122.8(4) . .
C3 N3 C4 122.5(4) . .
C3 N3 C16 111.5(4) . .
C4 N3 C16 120.6(4) . .
C5 N4 C4 122.2(4) . .
C5 N4 C17 112.2(4) . .
C4 N4 C17 122.9(4) . .
C5 N5 C18 112.3(4) . .
C5 N5 C6 122.9(4) . .
C18 N5 C6 124.7(4) . .
C7 N6 C6 119.1(4) . .
C7 N6 C19 114.7(4) . .
C6 N6 C19 125.8(4) . .
C7 N7 C8 120.9(4) . .
C7 N7 C21 112.6(4) . .
C8 N7 C21 124.8(4) . .
C9 N8 C23 112.3(4) . .
C9 N8 C8 122.8(4) . .
C23 N8 C8 122.8(4) . .
C9 N9 C10 121.5(4) . .
C9 N9 C24 111.1(4) . .
C10 N9 C24 121.5(4) . .
C11 N10 C10 121.9(4) . .
C11 N10 C25 111.2(4) . .
C10 N10 C25 121.7(4) . .
C11 N11 C26 111.4(4) . .
C11 N11 C12 124.9(4) . .
C26 N11 C12 123.0(4) . .
C1 N12 C12 121.3(4) . .
C1 N12 C27 111.8(4) . .
C12 N12 C27 126.3(4) . .
C29 N13 C13 113.3(4) . .
C29 N13 C30 120.9(4) . .
C13 N13 C30 125.6(4) . .
C31 N14 C15 111.4(4) . .
C31 N14 C30 122.3(4) . .
C15 N14 C30 122.8(4) . .
C31 N15 C16 112.3(4) . .
C31 N15 C32 122.8(4) . .
C16 N15 C32 123.7(4) . .
C33 N16 C17 113.0(4) . .
C33 N16 C32 122.7(4) . .
C17 N16 C32 122.5(4) . .
C33 N17 C34 121.6(4) . .
C33 N17 C18 111.4(4) . .
C34 N17 C18 122.6(4) . .
C35 N18 C19 113.1(4) . .
C35 N18 C34 119.8(4) . .
C19 N18 C34 127.0(4) . .
C35 N19 C36 119.8(4) . .
C35 N19 C21 112.7(4) . .
C36 N19 C21 125.6(4) . .
C37 N20 C36 123.6(4) . .
C37 N20 C23 113.1(4) . .
C36 N20 C23 123.3(4) . .
C37 N21 C38 121.6(4) . .
C37 N21 C24 113.1(4) . .
C38 N21 C24 124.8(4) . .
C39 N22 C38 123.9(4) . .
C39 N22 C25 111.1(4) . .
C38 N22 C25 124.0(4) . .
C39 N23 C40 122.8(4) . .
C39 N23 C26 112.0(4) . .
C40 N23 C26 122.9(4) . .
C29 N24 C40 119.9(4) . .
C29 N24 C27 112.3(4) . .
C40 N24 C27 125.5(4) . .
C41 N25 C48 112.9(4) . .
C41 N25 C42 121.4(4) . .
C48 N25 C42 123.5(4) . .
C43 N26 C42 121.4(4) . .
C43 N26 C49 111.9(4) . .
C42 N26 C49 125.1(4) . .
C43 N27 C44 121.4(4) . .
C43 N27 C51 111.5(4) . .
C44 N27 C51 125.1(4) . .
C45 N28 C53 112.2(4) . .
C45 N28 C44 122.2(4) . .
C53 N28 C44 122.8(4) . .
C45 N29 C54 113.5(4) . .
C45 N29 C46 121.5(4) . .
C54 N29 C46 123.6(4) . .
C47 N30 C55 113.4(4) . .
C47 N30 C46 121.5(4) . .
C55 N30 C46 124.5(4) . .
C47 N31 C56 124.1(5) 3_656 .
C47 N31 C48 112.2(4) 3_656 .
C56 N31 C48 123.7(4) . .
C57 N32 C49 112.0(4) . .
C57 N32 C56 119.9(5) . .
C49 N32 C56 125.8(5) . .
C57 N33 C58 120.2(5) . .
C57 N33 C51 113.1(5) . .
C58 N33 C51 126.6(4) . .
C59 N34 C53 112.4(4) . .
C59 N34 C58 124.6(4) . .
C53 N34 C58 121.7(4) . .
C59 N35 C54 113.2(4) . .
C59 N35 C60 121.5(4) . .
C54 N35 C60 122.6(4) . .
C41 N36 C60 122.4(4) 3_656 .
C41 N36 C55 112.3(4) 3_656 .
C60 N36 C55 122.6(4) . .
O22 N38 O23 140.7(12) . .
O22 N38 O24 110.2(11) . .
O23 N38 O24 109.0(10) . .
C1 O1 Ce1 137.4(3) . .
C3 O2 Ce1 147.7(3) . .
C11 O6 Ce1 142.9(3) . .
C41 O13 Ce1 153.9(3) . .
C43 O14 Ce1 158.0(3) . .
O1 Ce1 O4W 136.34(12) . .
O1 Ce1 O6 77.49(11) . .
O4W Ce1 O6 75.06(12) . .
O1 Ce1 O14 143.36(10) . .
O4W Ce1 O14 70.84(11) . .
O6 Ce1 O14 139.15(10) . .
O1 Ce1 O2 76.56(11) . .
O4W Ce1 O2 146.12(11) . .
O6 Ce1 O2 130.60(10) . .
O14 Ce1 O2 76.08(10) . .
O1 Ce1 O13 81.95(10) . .
O4W Ce1 O13 93.37(13) . .
O6 Ce1 O13 133.91(11) . .
O14 Ce1 O13 70.63(10) . .
O2 Ce1 O13 82.27(10) . .
O1 Ce1 O1W 132.35(11) . .
O4W Ce1 O1W 76.96(13) . .
O6 Ce1 O1W 83.39(11) . .
O14 Ce1 O1W 67.70(11) . .
O2 Ce1 O1W 84.07(11) . .
O13 Ce1 O1W 138.13(11) . .
O1 Ce1 O3W 69.34(11) . .
O4W Ce1 O3W 69.22(12) . .
O6 Ce1 O3W 68.33(11) . .
O14 Ce1 O3W 117.40(10) . .
O2 Ce1 O3W 135.63(11) . .
O13 Ce1 O3W 65.88(11) . .
O1W Ce1 O3W 140.19(12) . .
O1 Ce1 O2W 68.86(11) . .
O4W Ce1 O2W 126.67(13) . .
O6 Ce1 O2W 66.55(11) . .
O14 Ce1 O2W 119.13(11) . .
O2 Ce1 O2W 65.08(10) . .
O13 Ce1 O2W 139.95(11) . .
O1W Ce1 O2W 63.49(12) . .
O3W Ce1 O2W 123.26(11) . .
O21 N37 O20 137.1(13) . .
O21 N37 O19 103.3(10) . .
O20 N37 O19 119.3(12) . .

loop_
_geom_bond_atom_site_label_1
_geom_bond_atom_site_label_2
_geom_bond_distance
_geom_bond_site_symmetry_2
C1 O1 1.248(6) .
C1 N1 1.343(6) .
C1 N12 1.360(6) .
C2 N2 1.446(6) .
C2 N1 1.460(6) .
C3 O2 1.247(5) .
C3 N3 1.348(6) .
C3 N2 1.358(6) .
C4 N4 1.431(6) .
C4 N3 1.450(6) .
C5 O3 1.225(6) .
C5 N4 1.358(6) .
C5 N5 1.371(6) .
C6 N5 1.445(6) .
C6 N6 1.455(6) .
C7 O4 1.211(6) .
C7 N6 1.353(6) .
C7 N7 1.376(6) .
C8 N8 1.448(6) .
C8 N7 1.448(6) .
C9 O5 1.233(5) .
C9 N9 1.367(6) .
C9 N8 1.367(6) .
C10 N10 1.446(6) .
C10 N9 1.457(6) .
C11 O6 1.246(5) .
C11 N10 1.342(6) .
C11 N11 1.350(6) .
C12 N11 1.447(6) .
C12 N12 1.450(6) .
C13 N13 1.449(6) .
C13 N1 1.473(6) .
C13 C14 1.516(6) .
C13 C27 1.576(7) .
C15 N14 1.444(6) .
C15 N2 1.449(6) .
C15 C16 1.532(6) .
C16 N15 1.446(6) .
C16 N3 1.468(6) .
C17 N16 1.447(6) .
C17 N4 1.462(6) .
C17 C18 1.530(6) .
C18 N5 1.428(6) .
C18 N17 1.461(6) .
C19 N18 1.444(6) .
C19 N6 1.461(6) .
C19 C20 1.529(7) .
C19 C21 1.580(7) .
C21 N7 1.466(6) .
C21 N19 1.473(6) .
C21 C22 1.544(7) .
C23 N8 1.443(6) .
C23 N20 1.447(6) .
C23 C24 1.549(7) .
C24 N21 1.446(6) .
C24 N9 1.457(6) .
C25 N22 1.444(6) .
C25 N10 1.462(6) .
C25 C26 1.543(6) .
C26 N23 1.438(6) .
C26 N11 1.444(6) .
C27 N24 1.469(6) .
C27 N12 1.471(6) .
C27 C28 1.514(7) .
C29 O7 1.218(6) .
C29 N13 1.364(6) .
C29 N24 1.367(6) .
C30 N14 1.448(6) .
C30 N13 1.456(6) .
C31 O8 1.226(5) .
C31 N15 1.370(6) .
C31 N14 1.373(6) .
C32 N15 1.446(6) .
C32 N16 1.454(6) .
C33 O9 1.216(5) .
C33 N16 1.368(6) .
C33 N17 1.377(6) .
C34 N18 1.444(6) .
C34 N17 1.447(6) .
C35 O10 1.211(6) .
C35 N19 1.365(6) .
C35 N18 1.391(6) .
C36 N20 1.438(6) .
C36 N19 1.450(6) .
C37 O11 1.210(6) .
C37 N21 1.376(6) .
C37 N20 1.376(6) .
C38 N22 1.432(6) .
C38 N21 1.439(6) .
C39 O12 1.239(5) .
C39 N23 1.361(6) .
C39 N22 1.365(6) .
C40 N23 1.431(6) .
C40 N24 1.458(6) .
C41 O13 1.223(6) .
C41 N25 1.366(6) .
C41 N36 1.389(6) 3_656
C42 N26 1.429(6) .
C42 N25 1.444(6) .
C43 O14 1.233(5) .
C43 N26 1.355(6) .
C43 N27 1.365(6) .
C44 N27 1.436(6) .
C44 N28 1.459(6) .
C45 O15 1.215(6) .
C45 N28 1.367(6) .
C45 N29 1.374(6) .
C46 N29 1.443(6) .
C46 N30 1.449(6) .
C47 O16 1.234(6) .
C47 N31 1.366(7) 3_656
C47 N30 1.367(7) .
C48 N25 1.431(6) .
C48 N31 1.445(6) .
C48 C55 1.559(7) 3_656
C49 N26 1.458(6) .
C49 N32 1.469(6) .
C49 C50 1.530(7) .
C49 C51 1.576(7) .
C51 N33 1.450(6) .
C51 N27 1.466(6) .
C51 C52 1.520(7) .
C53 N34 1.426(6) .
C53 N28 1.455(6) .
C53 C54 1.544(7) .
C54 N35 1.431(6) .
C54 N29 1.434(6) .
C55 N30 1.440(6) .
C55 N36 1.440(6) .
C55 C48 1.559(7) 3_656
C56 N31 1.428(6) .
C56 N32 1.470(7) .
C57 O17 1.228(6) .
C57 N33 1.339(7) .
C57 N32 1.367(7) .
C58 N33 1.447(6) .
C58 N34 1.468(6) .
C59 O18 1.230(6) .
C59 N35 1.360(7) .
C59 N34 1.375(6) .
C60 N36 1.439(6) .
C60 N35 1.462(6) .
N31 C47 1.366(7) 3_656
N36 C41 1.389(6) 3_656
N38 O22 1.244(9) .
N38 O23 1.294(11) .
N38 O24 1.367(9) .
O1 Ce1 2.439(3) .
O2 Ce1 2.528(3) .
O1W Ce1 2.538(3) .
O2W Ce1 2.853(4) .
O3W Ce1 2.603(3) .
O4W Ce1 2.448(4) .
O6 Ce1 2.484(3) .
O13 Ce1 2.530(3) .
O14 Ce1 2.496(3) .
O19 N37 1.332(10) .
N37 O21 1.221(12) .
N37 O20 1.305(11) .

loop_
_geom_torsion_atom_site_label_1
_geom_torsion_atom_site_label_2
_geom_torsion_atom_site_label_3
_geom_torsion_atom_site_label_4
_geom_torsion
_geom_torsion_site_symmetry_1
_geom_torsion_site_symmetry_4
N14 C15 C16 N15 -7.0(4) . .
N2 C15 C16 N15 -125.8(4) . .
N14 C15 C16 N3 111.4(4) . .
N2 C15 C16 N3 -7.4(4) . .
N16 C17 C18 N5 127.4(4) . .
N4 C17 C18 N5 8.3(5) . .
N16 C17 C18 N17 7.3(5) . .
N4 C17 C18 N17 -111.8(4) . .
N18 C19 C21 N7 121.9(4) . .
N6 C19 C21 N7 3.9(4) . .
C20 C19 C21 N7 -116.0(4) . .
N18 C19 C21 N19 3.5(5) . .
N6 C19 C21 N19 -114.6(4) . .
C20 C19 C21 N19 125.6(4) . .
N18 C19 C21 C22 -116.6(4) . .
N6 C19 C21 C22 125.3(4) . .
C20 C19 C21 C22 5.5(6) . .
N8 C23 C24 N21 -125.3(4) . .
N20 C23 C24 N21 -6.0(5) . .
N8 C23 C24 N9 -4.5(5) . .
N20 C23 C24 N9 114.9(4) . .
N22 C25 C26 N23 9.8(4) . .
N10 C25 C26 N23 -110.6(4) . .
N22 C25 C26 N11 129.9(4) . .
N10 C25 C26 N11 9.5(5) . .
N13 C13 C27 N24 -7.9(4) . .
N1 C13 C27 N24 110.0(4) . .
C14 C13 C27 N24 -131.4(4) . .
N13 C13 C27 N12 -124.6(4) . .
N1 C13 C27 N12 -6.7(4) . .
C14 C13 C27 N12 111.9(4) . .
N13 C13 C27 C28 115.0(4) . .
N1 C13 C27 C28 -127.1(4) . .
C14 C13 C27 C28 -8.5(6) . .
N26 C49 C51 N33 125.2(4) . .
N32 C49 C51 N33 9.6(4) . .
C50 C49 C51 N33 -113.9(5) . .
N26 C49 C51 N27 8.5(4) . .
N32 C49 C51 N27 -107.0(4) . .
C50 C49 C51 N27 129.4(4) . .
N26 C49 C51 C52 -112.4(4) . .
N32 C49 C51 C52 132.1(4) . .
C50 C49 C51 C52 8.6(6) . .
N34 C53 C54 N35 -4.2(5) . .
N28 C53 C54 N35 116.3(4) . .
N34 C53 C54 N29 -124.0(4) . .
N28 C53 C54 N29 -3.5(5) . .
O1 C1 N1 C2 -0.4(7) . .
N12 C1 N1 C2 -178.8(4) . .
O1 C1 N1 C13 176.2(4) . .
N12 C1 N1 C13 -2.2(5) . .
N2 C2 N1 C1 -96.9(5) . .
N2 C2 N1 C13 87.0(5) . .
N13 C13 N1 C1 115.6(4) . .
C14 C13 N1 C1 -117.2(5) . .
C27 C13 N1 C1 5.7(5) . .
N13 C13 N1 C2 -68.0(6) . .
C14 C13 N1 C2 59.1(6) . .
C27 C13 N1 C2 -177.9(4) . .
O2 C3 N2 C2 -4.4(7) . .
N3 C3 N2 C2 174.4(4) . .
O2 C3 N2 C15 179.0(4) . .
N3 C3 N2 C15 -2.2(5) . .
N1 C2 N2 C3 92.7(5) . .
N1 C2 N2 C15 -91.1(5) . .
N14 C15 N2 C3 -105.8(4) . .
C16 C15 N2 C3 6.2(5) . .
N14 C15 N2 C2 77.5(5) . .
C16 C15 N2 C2 -170.5(4) . .
O2 C3 N3 C4 21.4(7) . .
N2 C3 N3 C4 -157.4(4) . .
O2 C3 N3 C16 175.6(4) . .
N2 C3 N3 C16 -3.1(5) . .
N4 C4 N3 C3 -119.3(5) . .
N4 C4 N3 C16 88.8(5) . .
N15 C16 N3 C3 117.5(4) . .
C15 C16 N3 C3 6.7(5) . .
N15 C16 N3 C4 -87.7(5) . .
C15 C16 N3 C4 161.5(4) . .
O3 C5 N4 C4 -12.9(7) . .
N5 C5 N4 C4 166.9(4) . .
O3 C5 N4 C17 -174.9(5) . .
N5 C5 N4 C17 4.9(5) . .
N3 C4 N4 C5 119.5(5) . .
N3 C4 N4 C17 -80.5(6) . .
N16 C17 N4 C5 -119.4(4) . .
C18 C17 N4 C5 -8.3(5) . .
N16 C17 N4 C4 78.8(6) . .
C18 C17 N4 C4 -170.1(4) . .
O3 C5 N5 C18 -179.1(5) . .
N4 C5 N5 C18 1.1(5) . .
O3 C5 N5 C6 4.4(8) . .
N4 C5 N5 C6 -175.4(4) . .
N17 C18 N5 C5 106.4(5) . .
C17 C18 N5 C5 -6.1(5) . .
N17 C18 N5 C6 -77.2(5) . .
C17 C18 N5 C6 170.3(4) . .
N6 C6 N5 C5 -100.2(5) . .
N6 C6 N5 C18 83.7(6) . .
O4 C7 N6 C6 -2.3(7) . .
N7 C7 N6 C6 174.4(4) . .
O4 C7 N6 C19 -175.0(5) . .
N7 C7 N6 C19 1.6(5) . .
N5 C6 N6 C7 103.4(5) . .
N5 C6 N6 C19 -84.7(6) . .
N18 C19 N6 C7 -113.7(5) . .
C20 C19 N6 C7 119.2(5) . .
C21 C19 N6 C7 -3.6(5) . .
N18 C19 N6 C6 74.2(6) . .
C20 C19 N6 C6 -53.0(6) . .
C21 C19 N6 C6 -175.7(4) . .
O4 C7 N7 C8 -15.9(7) . .
N6 C7 N7 C8 167.4(4) . .
O4 C7 N7 C21 178.1(5) . .
N6 C7 N7 C21 1.3(5) . .
N8 C8 N7 C7 -87.0(5) . .
N8 C8 N7 C21 77.3(6) . .
N19 C21 N7 C7 106.9(5) . .
C22 C21 N7 C7 -128.4(4) . .
C19 C21 N7 C7 -3.4(5) . .
N19 C21 N7 C8 -58.4(6) . .
C22 C21 N7 C8 66.2(6) . .
C19 C21 N7 C8 -168.8(4) . .
O5 C9 N8 C23 -172.4(5) . .
N9 C9 N8 C23 7.4(5) . .
O5 C9 N8 C8 -8.6(8) . .
N9 C9 N8 C8 171.1(4) . .
N20 C23 N8 C9 -112.7(4) . .
C24 C23 N8 C9 -1.5(5) . .
N20 C23 N8 C8 83.6(5) . .
C24 C23 N8 C8 -165.2(4) . .
N7 C8 N8 C9 97.3(5) . .
N7 C8 N8 C23 -100.6(5) . .
O5 C9 N9 C10 15.9(7) . .
N8 C9 N9 C10 -163.8(4) . .
O5 C9 N9 C24 169.2(5) . .
N8 C9 N9 C24 -10.5(5) . .
N10 C10 N9 C9 -123.1(5) . .
N10 C10 N9 C24 86.4(5) . .
N21 C24 N9 C9 121.3(4) . .
C23 C24 N9 C9 9.2(5) . .
N21 C24 N9 C10 -85.4(5) . .
C23 C24 N9 C10 162.5(4) . .
O6 C11 N10 C10 -17.2(7) . .
N11 C11 N10 C10 161.8(4) . .
O6 C11 N10 C25 -171.9(4) . .
N11 C11 N10 C25 7.0(5) . .
N9 C10 N10 C11 125.0(5) . .
N9 C10 N10 C25 -82.9(5) . .
N22 C25 N10 C11 -122.5(4) . .
C26 C25 N10 C11 -10.3(5) . .
N22 C25 N10 C10 82.6(5) . .
C26 C25 N10 C10 -165.2(4) . .
O6 C11 N11 C26 178.9(4) . .
N10 C11 N11 C26 -0.1(5) . .
O6 C11 N11 C12 8.5(7) . .
N10 C11 N11 C12 -170.4(4) . .
N23 C26 N11 C11 104.9(5) . .
C25 C26 N11 C11 -6.2(5) . .
N23 C26 N11 C12 -84.5(5) . .
C25 C26 N11 C12 164.3(4) . .
N12 C12 N11 C11 -98.9(5) . .
N12 C12 N11 C26 91.9(5) . .
O1 C1 N12 C12 7.0(7) . .
N1 C1 N12 C12 -174.6(4) . .
O1 C1 N12 C27 178.7(4) . .
N1 C1 N12 C27 -2.8(5) . .
N11 C12 N12 C1 90.9(5) . .
N11 C12 N12 C27 -79.6(6) . .
N24 C27 N12 C1 -103.2(4) . .
C28 C27 N12 C1 130.2(4) . .
C13 C27 N12 C1 6.1(5) . .
N24 C27 N12 C12 68.1(5) . .
C28 C27 N12 C12 -58.6(6) . .
C13 C27 N12 C12 177.4(4) . .
O7 C29 N13 C13 179.7(5) . .
N24 C29 N13 C13 -1.5(5) . .
O7 C29 N13 C30 5.5(7) . .
N24 C29 N13 C30 -175.7(4) . .
N1 C13 N13 C29 -103.4(5) . .
C14 C13 N13 C29 131.4(4) . .
C27 C13 N13 C29 6.1(5) . .
N1 C13 N13 C30 70.4(6) . .
C14 C13 N13 C30 -54.7(6) . .
C27 C13 N13 C30 180.0(4) . .
N14 C30 N13 C29 82.2(5) . .
N14 C30 N13 C13 -91.2(5) . .
O8 C31 N14 C15 166.7(4) . .
N15 C31 N14 C15 -12.8(5) . .
O8 C31 N14 C30 7.4(7) . .
N15 C31 N14 C30 -172.2(4) . .
N2 C15 N14 C31 124.3(4) . .
C16 C15 N14 C31 12.3(5) . .
N2 C15 N14 C30 -76.5(5) . .
C16 C15 N14 C30 171.5(4) . .
N13 C30 N14 C31 -111.5(5) . .
N13 C30 N14 C15 91.4(5) . .
O8 C31 N15 C16 -171.7(4) . .
N14 C31 N15 C16 7.9(5) . .
O8 C31 N15 C32 -3.6(7) . .
N14 C31 N15 C32 176.0(4) . .
N3 C16 N15 C31 -110.9(4) . .
C15 C16 N15 C31 -0.3(5) . .
N3 C16 N15 C32 81.1(5) . .
C15 C16 N15 C32 -168.2(4) . .
N16 C32 N15 C31 113.0(5) . .
N16 C32 N15 C16 -80.3(6) . .
O9 C33 N16 C17 178.3(5) . .
N17 C33 N16 C17 -3.0(5) . .
O9 C33 N16 C32 13.3(7) . .
N17 C33 N16 C32 -168.0(4) . .
N4 C17 N16 C33 107.5(4) . .
C18 C17 N16 C33 -3.0(5) . .
N4 C17 N16 C32 -87.4(5) . .
C18 C17 N16 C32 162.0(4) . .
N15 C32 N16 C33 -108.9(5) . .
N15 C32 N16 C17 87.5(5) . .
O9 C33 N17 C34 -15.8(7) . .
N16 C33 N17 C34 165.4(4) . .
O9 C33 N17 C18 -173.0(4) . .
N16 C33 N17 C18 8.2(5) . .
N18 C34 N17 C33 117.7(5) . .
N18 C34 N17 C18 -87.7(5) . .
N5 C18 N17 C33 -122.6(4) . .
C17 C18 N17 C33 -9.8(5) . .
N5 C18 N17 C34 80.5(5) . .
C17 C18 N17 C34 -166.7(4) . .
O10 C35 N18 C19 172.9(5) . .
N19 C35 N18 C19 -4.7(5) . .
O10 C35 N18 C34 -3.8(7) . .
N19 C35 N18 C34 178.6(4) . .
N6 C19 N18 C35 109.6(4) . .
C20 C19 N18 C35 -123.7(5) . .
C21 C19 N18 C35 0.5(5) . .
N6 C19 N18 C34 -74.0(6) . .
C20 C19 N18 C34 52.7(6) . .
C21 C19 N18 C34 176.9(4) . .
N17 C34 N18 C35 -98.3(5) . .
N17 C34 N18 C19 85.5(6) . .
O10 C35 N19 C36 -5.3(7) . .
N18 C35 N19 C36 172.2(4) . .
O10 C35 N19 C21 -170.3(5) . .
N18 C35 N19 C21 7.2(5) . .
N20 C36 N19 C35 97.5(5) . .
N20 C36 N19 C21 -99.6(5) . .
N7 C21 N19 C35 -117.3(4) . .
C22 C21 N19 C35 117.6(5) . .
C19 C21 N19 C35 -6.6(5) . .
N7 C21 N19 C36 78.7(6) . .
C22 C21 N19 C36 -46.4(6) . .
C19 C21 N19 C36 -170.6(4) . .
O11 C37 N20 C36 -5.5(8) . .
N21 C37 N20 C36 178.0(4) . .
O11 C37 N20 C23 171.5(5) . .
N21 C37 N20 C23 -5.0(5) . .
N19 C36 N20 C37 -104.3(5) . .
N19 C36 N20 C23 79.1(6) . .
N8 C23 N20 C37 118.3(4) . .
C24 C23 N20 C37 7.0(5) . .
N8 C23 N20 C36 -64.7(6) . .
C24 C23 N20 C36 -176.1(4) . .
O11 C37 N21 C38 -3.9(7) . .
N20 C37 N21 C38 172.6(4) . .
O11 C37 N21 C24 -175.9(5) . .
N20 C37 N21 C24 0.6(5) . .
N22 C38 N21 C37 112.1(5) . .
N22 C38 N21 C24 -76.9(6) . .
N9 C24 N21 C37 -108.7(5) . .
C23 C24 N21 C37 3.6(5) . .
N9 C24 N21 C38 79.6(6) . .
C23 C24 N21 C38 -168.2(4) . .
O12 C39 N22 C38 8.8(7) . .
N23 C39 N22 C38 -171.1(4) . .
O12 C39 N22 C25 177.7(4) . .
N23 C39 N22 C25 -2.1(5) . .
N21 C38 N22 C39 -111.1(5) . .
N21 C38 N22 C25 81.4(6) . .
N10 C25 N22 C39 106.3(4) . .
C26 C25 N22 C39 -5.1(5) . .
N10 C25 N22 C38 -84.8(5) . .
C26 C25 N22 C38 163.8(4) . .
O12 C39 N23 C40 -7.4(7) . .
N22 C39 N23 C40 172.4(4) . .
O12 C39 N23 C26 -170.5(4) . .
N22 C39 N23 C26 9.3(5) . .
N24 C40 N23 C39 117.8(5) . .
N24 C40 N23 C26 -80.9(5) . .
N11 C26 N23 C39 -123.6(4) . .
C25 C26 N23 C39 -11.9(5) . .
N11 C26 N23 C40 73.3(6) . .
C25 C26 N23 C40 -175.0(4) . .
O7 C29 N24 C40 10.8(7) . .
N13 C29 N24 C40 -168.0(4) . .
O7 C29 N24 C27 174.4(5) . .
N13 C29 N24 C27 -4.4(5) . .
N23 C40 N24 C29 -105.0(5) . .
N23 C40 N24 C27 93.7(5) . .
N12 C27 N24 C29 117.3(4) . .
C28 C27 N24 C29 -117.2(5) . .
C13 C27 N24 C29 7.8(5) . .
N12 C27 N24 C40 -80.2(5) . .
C28 C27 N24 C40 45.3(6) . .
C13 C27 N24 C40 170.3(4) . .
O13 C41 N25 C48 -171.3(5) . .
N36 C41 N25 C48 9.1(5) 3_656 .
O13 C41 N25 C42 -7.7(8) . .
N36 C41 N25 C42 172.7(4) 3_656 .
N31 C48 N25 C41 -117.3(5) . .
C55 C48 N25 C41 -4.9(5) 3_656 .
N31 C48 N25 C42 79.5(6) . .
C55 C48 N25 C42 -168.2(4) 3_656 .
N26 C42 N25 C41 100.9(5) . .
N26 C42 N25 C48 -97.2(5) . .
O14 C43 N26 C42 -9.2(7) . .
N27 C43 N26 C42 170.0(4) . .
O14 C43 N26 C49 -175.0(4) . .
N27 C43 N26 C49 4.1(5) . .
N25 C42 N26 C43 -80.2(6) . .
N25 C42 N26 C49 83.7(5) . .
N32 C49 N26 C43 100.2(5) . .
C50 C49 N26 C43 -132.6(4) . .
C51 C49 N26 C43 -8.0(5) . .
N32 C49 N26 C42 -65.0(6) . .
C50 C49 N26 C42 62.2(6) . .
C51 C49 N26 C42 -173.2(4) . .
O14 C43 N27 C44 -13.8(7) . .
N26 C43 N27 C44 167.0(4) . .
O14 C43 N27 C51 -178.7(4) . .
N26 C43 N27 C51 2.2(5) . .
N28 C44 N27 C43 108.5(5) . .
N28 C44 N27 C51 -88.8(5) . .
N33 C51 N27 C43 -116.5(5) . .
C52 C51 N27 C43 116.4(5) . .
C49 C51 N27 C43 -6.8(5) . .
N33 C51 N27 C44 79.3(6) . .
C52 C51 N27 C44 -47.8(6) . .
C49 C51 N27 C44 -171.0(4) . .
O15 C45 N28 C53 172.5(5) . .
N29 C45 N28 C53 -5.9(5) . .
O15 C45 N28 C44 11.3(8) . .
N29 C45 N28 C44 -167.2(4) . .
N34 C53 N28 C45 118.4(5) . .
C54 C53 N28 C45 5.9(5) . .
N34 C53 N28 C44 -80.4(5) . .
C54 C53 N28 C44 167.0(4) . .
N27 C44 N28 C45 -116.1(5) . .
N27 C44 N28 C53 84.6(5) . .
O15 C45 N29 C54 -175.0(5) . .
N28 C45 N29 C54 3.4(6) . .
O15 C45 N29 C46 -8.4(8) . .
N28 C45 N29 C46 170.1(4) . .
N35 C54 N29 C45 -110.8(5) . .
C53 C54 N29 C45 0.2(5) . .
N35 C54 N29 C46 82.9(6) . .
C53 C54 N29 C46 -166.1(4) . .
N30 C46 N29 C45 111.3(5) . .
N30 C46 N29 C54 -83.4(6) . .
O16 C47 N30 C55 177.9(5) . .
N31 C47 N30 C55 0.4(6) 3_656 .
O16 C47 N30 C46 6.1(8) . .
N31 C47 N30 C46 -171.3(4) 3_656 .
N36 C55 N30 C47 109.8(5) . .
C48 C55 N30 C47 -1.3(5) 3_656 .
N36 C55 N30 C46 -78.7(6) . .
C48 C55 N30 C46 170.1(4) 3_656 .
N29 C46 N30 C47 -108.7(5) . .
N29 C46 N30 C55 80.5(6) . .
N32 C56 N31 C47 -99.7(6) . 3_656
N32 C56 N31 C48 81.9(6) . .
N25 C48 N31 C47 114.0(5) . 3_656
C55 C48 N31 C47 1.6(5) 3_656 3_656
N25 C48 N31 C56 -67.5(6) . .
C55 C48 N31 C56 -179.8(4) 3_656 .
O17 C57 N32 C49 -174.2(5) . .
N33 C57 N32 C49 7.3(6) . .
O17 C57 N32 C56 -10.7(8) . .
N33 C57 N32 C56 170.8(4) . .
N26 C49 N32 C57 -119.7(5) . .
C50 C49 N32 C57 114.7(5) . .
C51 C49 N32 C57 -10.6(5) . .
N26 C49 N32 C56 78.0(6) . .
C50 C49 N32 C56 -47.6(7) . .
C51 C49 N32 C56 -172.9(4) . .
N31 C56 N32 C57 101.7(6) . .
N31 C56 N32 C49 -97.2(6) . .
O17 C57 N33 C58 -0.1(8) . .
N32 C57 N33 C58 178.4(4) . .
O17 C57 N33 C51 -178.5(5) . .
N32 C57 N33 C51 0.0(6) . .
N34 C58 N33 C57 -94.1(6) . .
N34 C58 N33 C51 84.0(6) . .
N27 C51 N33 C57 103.1(5) . .
C52 C51 N33 C57 -130.4(5) . .
C49 C51 N33 C57 -6.4(5) . .
N27 C51 N33 C58 -75.2(6) . .
C52 C51 N33 C58 51.3(6) . .
C49 C51 N33 C58 175.3(4) . .
O18 C59 N34 C53 -176.2(5) . .
N35 C59 N34 C53 2.6(6) . .
O18 C59 N34 C58 -9.2(9) . .
N35 C59 N34 C58 169.6(5) . .
N28 C53 N34 C59 -111.2(5) . .
C54 C53 N34 C59 1.2(6) . .
N28 C53 N34 C58 81.4(6) . .
C54 C53 N34 C58 -166.2(4) . .
N33 C58 N34 C59 108.8(6) . .
N33 C58 N34 C53 -85.3(6) . .
O18 C59 N35 C54 173.0(5) . .
N34 C59 N35 C54 -5.7(6) . .
O18 C59 N35 C60 11.2(9) . .
N34 C59 N35 C60 -167.5(4) . .
N29 C54 N35 C59 117.4(5) . .
C53 C54 N35 C59 6.2(5) . .
N29 C54 N35 C60 -81.1(6) . .
C53 C54 N35 C60 167.7(4) . .
N36 C60 N35 C59 -116.0(5) . .
N36 C60 N35 C54 84.0(6) . .
N35 C60 N36 C41 115.5(5) . 3_656
N35 C60 N36 C55 -84.7(6) . .
N30 C55 N36 C41 -117.4(5) . 3_656
C48 C55 N36 C41 -6.5(5) 3_656 3_656
N30 C55 N36 C60 81.0(6) . .
C48 C55 N36 C60 -168.1(4) 3_656 .
N1 C1 O1 Ce1 90.0(6) . .
N12 C1 O1 Ce1 -91.8(6) . .
N3 C3 O2 Ce1 114.5(6) . .
N2 C3 O2 Ce1 -67.0(8) . .
N10 C11 O6 Ce1 -110.0(5) . .
N11 C11 O6 Ce1 71.2(7) . .
N25 C41 O13 Ce1 -10.8(11) . .
N36 C41 O13 Ce1 168.7(4) 3_656 .
N26 C43 O14 Ce1 -15.6(11) . .
N27 C43 O14 Ce1 165.4(5) . .

loop_
_platon_squeeze_void_nr
_platon_squeeze_void_average_x
_platon_squeeze_void_average_y
_platon_squeeze_void_average_z
_platon_squeeze_void_volume
_platon_squeeze_void_count_electrons
1 -0.002 0.021 -0.002 1728.1 626.4
2 0.000 0.500 0.000 114.3 9.1
3 0.235 0.939 0.838 51.3 9.4
4 0.265 0.439 0.662 51.3 9.1
5 0.500 0.000 0.500 114.3 8.9
6 0.735 0.561 0.338 51.3 9.4
7 0.765 0.061 0.162 51.3 9.2
